data_7013054
loop_
_publ_author_name
'Byriel, Karl A.'
'Gasperov, Vesna'
'Gloe, Karsten'
'Kennard, Colin H. L.'
'Leong, Anthony J.'
'Lindoy, Leonard F.'
'Mahinay, Myrna S.'
'Pham, Huong T.'
'Tasker, Peter A.'
'Thorp, Derek'
'Turner, Peter'

_publ_section_title
;
 Host?guest assembly of ligand systems for metal ion complexation;
 synergistic solvent extraction of copper(ii) ions by N3O2-donor
 macrocycles and carboxylic or phosphinic acids
;
_journal_issue 15
_journal_name_full 'Dalton Transactions'
_journal_page_first 3034
_journal_paper_doi 10.1039/b303825d
_journal_year 2003
_chemical_formula_sum 'C42 H56 N3 O9'
_chemical_formula_weight 746.90
_space_group_IT_number 14
_symmetry_cell_setting monoclinic
_symmetry_Int_Tables_number 14
_symmetry_space_group_name_Hall '-P 2ybc'
_symmetry_space_group_name_H-M 'P 1 21/c 1'
_atom_sites_solution_hydrogens geom
_atom_sites_solution_primary direct
_atom_sites_solution_secondary difmap
_audit_creation_method SHELXL-97
_cell_angle_alpha 90.00
_cell_angle_beta 113.528(9)
_cell_angle_gamma 90.00
_cell_formula_units_Z 4
_cell_length_a 18.638(10)
_cell_length_b 12.575(7)
_cell_length_c 19.075(10)
_cell_measurement_reflns_used 972
_cell_measurement_temperature 150(2)
_cell_measurement_theta_max 27.373
_cell_measurement_theta_min 2.383
_cell_volume 4099(4)
_computing_cell_refinement 'SAINT (Bruker,1995)'
_computing_data_collection 'SMART (Bruker,1995)'
_computing_data_reduction 'SAINT and XPREP (Bruker 1995)'
_computing_molecular_graphics
;
teXsan for Windows (MSC, 1997), XSHELL (Bruker, 2000)
and WinGX (Farrugia, 1999)

;
_computing_structure_refinement 'SHELXL-97 (Sheldrick, 1997)'
_computing_structure_solution 'SIR97 (Altomare, et. al. 1997)'
_diffrn_ambient_temperature 150(2)
_diffrn_measured_fraction_theta_full 0.908
_diffrn_measured_fraction_theta_max 0.908
_diffrn_measurement_device_type 'Bruker SMART 1000 CCD'
_diffrn_measurement_method \w
_diffrn_radiation_monochromator graphite
_diffrn_radiation_source 'sealed tube'
_diffrn_radiation_type MoK\a
_diffrn_radiation_wavelength 0.71073
_diffrn_reflns_av_R_equivalents 0.0000
_diffrn_reflns_av_sigmaI/netI 0.0216
_diffrn_reflns_limit_h_max 24
_diffrn_reflns_limit_h_min -24
_diffrn_reflns_limit_k_max 15
_diffrn_reflns_limit_k_min -15
_diffrn_reflns_limit_l_max 24
_diffrn_reflns_limit_l_min -24
_diffrn_reflns_number 35320
_diffrn_reflns_theta_full 28.25
_diffrn_reflns_theta_max 28.25
_diffrn_reflns_theta_min 1.99
_diffrn_standards_decay_% 0.03
_diffrn_standards_number 286
_exptl_absorpt_coefficient_mu 0.085
_exptl_absorpt_correction_T_max 0.981
_exptl_absorpt_correction_T_min 0.957
_exptl_absorpt_correction_type gaussian
_exptl_absorpt_process_details
;
Gaussian (XPREP, Bruker 1995; Coppens et al., 1965)
;
_exptl_crystal_colour colourless
_exptl_crystal_density_diffrn 1.210
_exptl_crystal_density_method 'not measured'
_exptl_crystal_description prism
_exptl_crystal_F_000 1604
_exptl_crystal_size_max 0.478
_exptl_crystal_size_mid 0.465
_exptl_crystal_size_min 0.237
_refine_diff_density_max 0.522
_refine_diff_density_min -0.289
_refine_diff_density_rms 0.038
_refine_ls_extinction_method none
_refine_ls_goodness_of_fit_ref 1.301
_refine_ls_hydrogen_treatment mixed
_refine_ls_matrix_type full
_refine_ls_number_parameters 531
_refine_ls_number_reflns 9213
_refine_ls_number_restraints 2
_refine_ls_restrained_S_all 1.306
_refine_ls_R_factor_all 0.0702
_refine_ls_R_factor_gt 0.0533
_refine_ls_shift/su_max 0.000
_refine_ls_shift/su_mean 0.000
_refine_ls_structure_factor_coef Fsqd
_refine_ls_weighting_details 'calc w=1/[\s^2^(Fo^2^)+(0.0400P)^2^+1.0000P] where P=(Fo^2^+2Fc^2^)/3'
_refine_ls_weighting_scheme calc
_refine_ls_wR_factor_gt 0.1246
_refine_ls_wR_factor_ref 0.1299
_reflns_number_gt 6981
_reflns_number_total 9213
_reflns_threshold_expression >2sigma(I)
_cod_data_source_file b303825d.txt
_cod_data_source_block lfl43
_cod_original_sg_symbol_H-M 'P 21/c     '
_cod_database_code 7013054

loop_
_symmetry_equiv_pos_as_xyz
'x, y, z'
'-x, y+1/2, -z+1/2'
'-x, -y, -z'
'x, -y-1/2, z-1/2'

loop_
_atom_site_label
_atom_site_type_symbol
_atom_site_fract_x
_atom_site_fract_y
_atom_site_fract_z
_atom_site_U_iso_or_equiv
_atom_site_adp_type
_atom_site_occupancy
_atom_site_symmetry_multiplicity
_atom_site_calc_flag
_atom_site_refinement_flags
_atom_site_disorder_assembly
_atom_site_disorder_group
O1 O 0.00630(7) 0.91259(9) 0.35918(6) 0.0373(3) Uani 1 1 d . . .
O2 O -0.14030(7) 0.86439(9) 0.39226(7) 0.0375(3) Uani 1 1 d . . .
O3 O 0.03508(7) 0.77878(10) 0.53983(7) 0.0425(3) Uani 1 1 d . . .
O4 O 0.03535(7) 0.68718(9) 0.43954(6) 0.0372(3) Uani 1 1 d . . .
O5 O 0.15320(9) 0.78215(11) 0.66243(7) 0.0472(3) Uani 1 1 d . . .
H5O H 0.0994(17) 0.795(2) 0.6213(17) 0.095(9) Uiso 1 1 d . . .
O6 O 0.14463(9) 0.56450(10) 0.32208(8) 0.0541(4) Uani 1 1 d . A .
O7 O 0.12306(9) 0.40032(11) 0.35435(8) 0.0551(4) Uani 1 1 d . A .
O8A O 0.28336(13) 0.61736(16) 0.33564(12) 0.0656(5) Uiso 0.75 1 d PD A 1
H8OA H 0.2352 0.6252 0.3237 0.098 Uiso 0.75 1 calc PR A 1
O9 O 0.03031(7) 0.46896(10) 0.42852(7) 0.0468(3) Uani 1 1 d . . .
H9OA H 0.0413 0.5374 0.4325 0.070 Uiso 1 1 d R . .
H9OB H 0.0561 0.4477 0.4031 0.070 Uiso 1 1 d R . .
N1 N -0.11521(8) 0.63417(12) 0.43415(9) 0.0385(3) Uani 1 1 d . . .
H1NA H -0.0879(11) 0.6772(16) 0.4176(11) 0.039(5) Uiso 1 1 d . . .
H1NB H -0.0773(13) 0.5951(17) 0.4778(13) 0.059(6) Uiso 1 1 d . . .
N2 N -0.13372(10) 0.66831(13) 0.27474(9) 0.0465(4) Uani 1 1 d . . .
H2NA H -0.1574(15) 0.728(2) 0.2381(16) 0.090(8) Uiso 1 1 d . . .
N3 N 0.02867(9) 0.71319(11) 0.29073(8) 0.0363(3) Uani 1 1 d . . .
H3NA H 0.0680(13) 0.6541(18) 0.3118(12) 0.058(6) Uiso 1 1 d . . .
H3NB H 0.0087(12) 0.7303(18) 0.3253(13) 0.060(7) Uiso 1 1 d . . .
C1 C -0.15490(11) 0.55535(14) 0.37170(12) 0.0468(5) Uani 1 1 d . . .
H1A H -0.1967 0.5190 0.3822 0.056 Uiso 1 1 calc R . .
H1B H -0.1163 0.5008 0.3723 0.056 Uiso 1 1 calc R . .
C2 C -0.19037(11) 0.60472(16) 0.29282(11) 0.0500(5) Uani 1 1 d . . .
H2A H -0.2112 0.5476 0.2543 0.060 Uiso 1 1 calc R . .
H2B H -0.2347 0.6507 0.2894 0.060 Uiso 1 1 calc R . .
C3 C -0.09305(12) 0.60597(15) 0.23700(12) 0.0502(5) Uani 1 1 d . . .
H3A H -0.1319 0.5758 0.1889 0.060 Uiso 1 1 calc R . .
H3B H -0.0653 0.5461 0.2705 0.060 Uiso 1 1 calc R . .
C4 C -0.03501(12) 0.67245(15) 0.21925(10) 0.0461(5) Uani 1 1 d . . .
H4A H -0.0117 0.6290 0.1904 0.055 Uiso 1 1 calc R . .
H4B H -0.0625 0.7333 0.1866 0.055 Uiso 1 1 calc R . .
C5 C 0.07194(11) 0.80535(13) 0.27640(9) 0.0369(4) Uani 1 1 d . . .
H5A H 0.0337 0.8567 0.2421 0.044 Uiso 1 1 calc R . .
H5B H 0.1050 0.7796 0.2502 0.044 Uiso 1 1 calc R . .
C6 C 0.12273(11) 0.86100(12) 0.34895(9) 0.0346(4) Uani 1 1 d . . .
C7 C 0.20347(11) 0.86495(13) 0.37308(10) 0.0399(4) Uani 1 1 d . . .
H7 H 0.2273 0.8258 0.3455 0.048 Uiso 1 1 calc R . .
C8 C 0.25142(11) 0.92504(14) 0.43708(10) 0.0426(4) Uani 1 1 d . B .
C9 C 0.21330(12) 0.97889(15) 0.47627(11) 0.0467(5) Uani 1 1 d . . .
H9 H 0.2437 1.0195 0.5201 0.056 Uiso 1 1 calc R . .
C10 C 0.13236(12) 0.97561(14) 0.45375(10) 0.0431(4) Uani 1 1 d . . .
H10 H 0.1086 1.0129 0.4822 0.052 Uiso 1 1 calc R . .
C11 C 0.08686(11) 0.91767(12) 0.38960(9) 0.0358(4) Uani 1 1 d . . .
C12 C -0.03274(12) 0.97027(14) 0.39920(11) 0.0418(4) Uani 1 1 d . . .
H12A H -0.0197 1.0468 0.4010 0.050 Uiso 1 1 calc R . .
H12B H -0.0147 0.9439 0.4524 0.050 Uiso 1 1 calc R . .
C13 C -0.11948(11) 0.95561(14) 0.35906(11) 0.0417(4) Uani 1 1 d . . .
H13A H -0.1472 1.0195 0.3657 0.050 Uiso 1 1 calc R . .
H13B H -0.1342 0.9442 0.3037 0.050 Uiso 1 1 calc R . .
C14 C -0.21827(10) 0.83803(13) 0.36768(9) 0.0348(4) Uani 1 1 d . . .
C15 C -0.27957(12) 0.88938(16) 0.30978(10) 0.0462(5) Uani 1 1 d . . .
H15 H -0.2702 0.9507 0.2856 0.055 Uiso 1 1 calc R . .
C16 C -0.35488(12) 0.84925(18) 0.28797(11) 0.0528(5) Uani 1 1 d . . .
H16 H -0.3964 0.8842 0.2480 0.063 Uiso 1 1 calc R . .
C17 C -0.37272(11) 0.76040(17) 0.32168(11) 0.0469(5) Uani 1 1 d . . .
C18 C -0.31002(10) 0.71319(15) 0.38160(10) 0.0410(4) Uani 1 1 d . . .
H18 H -0.3199 0.6540 0.4074 0.049 Uiso 1 1 calc R . .
C19 C -0.23359(10) 0.75027(14) 0.40465(9) 0.0359(4) Uani 1 1 d . . .
C20 C -0.16622(10) 0.69317(15) 0.46520(10) 0.0389(4) Uani 1 1 d . . .
H20A H -0.1338 0.7457 0.5034 0.047 Uiso 1 1 calc R . .
H20B H -0.1872 0.6421 0.4918 0.047 Uiso 1 1 calc R . .
C21 C 0.34018(12) 0.93186(17) 0.45980(12) 0.0516(5) Uani 1 1 d . . .
C22A C 0.37780(16) 0.8196(2) 0.47689(18) 0.0742(8) Uani 0.90 1 d P B 1
H22A H 0.4344 0.8257 0.4920 0.111 Uiso 0.90 1 calc PR B 1
H22B H 0.3553 0.7753 0.4310 0.111 Uiso 0.90 1 calc PR B 1
H22C H 0.3674 0.7869 0.5185 0.111 Uiso 0.90 1 calc PR B 1
C23A C 0.35749(15) 0.9805(3) 0.39393(16) 0.0721(8) Uani 0.90 1 d P B 1
H23A H 0.3355 1.0523 0.3830 0.108 Uiso 0.90 1 calc PR B 1
H23B H 0.3338 0.9361 0.3482 0.108 Uiso 0.90 1 calc PR B 1
H23C H 0.4142 0.9838 0.4088 0.108 Uiso 0.90 1 calc PR B 1
C24A C 0.38202(16) 0.9999(3) 0.53209(17) 0.0788(9) Uani 0.90 1 d P B 1
H24A H 0.3741 0.9680 0.5753 0.118 Uiso 0.90 1 calc PR B 1
H24B H 0.3604 1.0721 0.5233 0.118 Uiso 0.90 1 calc PR B 1
H24C H 0.4381 1.0028 0.5436 0.118 Uiso 0.90 1 calc PR B 1
C25 C -0.45676(11) 0.7167(2) 0.29421(13) 0.0605(6) Uani 1 1 d . . .
C26 C -0.50566(13) 0.7910(3) 0.32174(15) 0.0802(8) Uani 1 1 d . . .
H26A H -0.4829 0.7933 0.3777 0.120 Uiso 1 1 calc R . .
H26B H -0.5595 0.7643 0.3035 0.120 Uiso 1 1 calc R . .
H26C H -0.5058 0.8627 0.3015 0.120 Uiso 1 1 calc R . .
C27 C -0.45831(14) 0.6043(3) 0.3255(2) 0.1005(11) Uani 1 1 d . . .
H27A H -0.4260 0.5565 0.3096 0.151 Uiso 1 1 calc R . .
H27B H -0.5123 0.5780 0.3054 0.151 Uiso 1 1 calc R . .
H27C H -0.4376 0.6067 0.3815 0.151 Uiso 1 1 calc R . .
C28 C -0.49346(14) 0.7116(3) 0.20639(15) 0.0908(10) Uani 1 1 d . . .
H28A H -0.4955 0.7833 0.1855 0.136 Uiso 1 1 calc R . .
H28B H -0.5466 0.6828 0.1891 0.136 Uiso 1 1 calc R . .
H28C H -0.4617 0.6656 0.1887 0.136 Uiso 1 1 calc R . .
C29 C 0.15519(9) 0.70068(12) 0.54929(9) 0.0303(3) Uani 1 1 d . . .
C30 C 0.19264(10) 0.72926(13) 0.62678(9) 0.0348(4) Uani 1 1 d . . .
C31 C 0.27109(11) 0.70223(16) 0.66791(11) 0.0456(5) Uani 1 1 d . . .
H31 H 0.2964 0.7212 0.7203 0.055 Uiso 1 1 calc R . .
C32 C 0.31195(11) 0.64791(17) 0.63250(12) 0.0512(5) Uani 1 1 d . . .
H32 H 0.3650 0.6290 0.6611 0.061 Uiso 1 1 calc R . .
C33 C 0.27641(11) 0.62071(16) 0.55585(12) 0.0476(5) Uani 1 1 d . . .
H33 H 0.3050 0.5842 0.5317 0.057 Uiso 1 1 calc R . .
C34 C 0.19844(10) 0.64754(14) 0.51477(10) 0.0376(4) Uani 1 1 d . . .
H34 H 0.1740 0.6294 0.4621 0.045 Uiso 1 1 calc R . .
C35 C 0.06953(9) 0.72406(12) 0.50622(9) 0.0313(3) Uani 1 1 d . . .
C36 C 0.25316(12) 0.44804(16) 0.37434(10) 0.0456(5) Uani 1 1 d . A .
C37 C 0.30631(14) 0.52442(17) 0.37077(12) 0.0617(6) Uani 1 1 d D . .
C38 C 0.38611(17) 0.5035(3) 0.39904(16) 0.0847(9) Uani 1 1 d . A .
H38 H 0.4212 0.5571 0.3971 0.102 Uiso 1 1 calc R . .
C39 C 0.41427(18) 0.4067(3) 0.42941(17) 0.0916(10) Uani 1 1 d . . .
H39 H 0.4689 0.3928 0.4486 0.110 Uiso 1 1 calc R A .
C40 C 0.36331(18) 0.3284(3) 0.43225(15) 0.0854(9) Uani 1 1 d . A .
H40 H 0.3828 0.2604 0.4527 0.103 Uiso 1 1 calc R . .
C41 C 0.28355(14) 0.34941(19) 0.40512(12) 0.0625(6) Uani 1 1 d D . .
C42 C 0.16718(12) 0.47193(15) 0.34803(10) 0.0428(4) Uani 1 1 d . . .
O8B O 0.2369(3) 0.2674(4) 0.3996(4) 0.0593(15) Uiso 0.25 1 d PD A 2
H8OB H 0.1928 0.2896 0.3950 0.089 Uiso 0.25 1 calc PR A 2
C22B C 0.3643(14) 0.875(2) 0.4082(14) 0.062(6) Uiso 0.10 1 d P B 2
H22D H 0.3367 0.9032 0.3563 0.093 Uiso 0.10 1 calc PR B 2
H22E H 0.3520 0.7995 0.4090 0.093 Uiso 0.10 1 calc PR B 2
H22F H 0.4209 0.8838 0.4237 0.093 Uiso 0.10 1 calc PR B 2
C23B C 0.3533(12) 1.0573(16) 0.4512(12) 0.048(5) Uiso 0.10 1 d P B 2
H23D H 0.3369 1.0976 0.4862 0.072 Uiso 0.10 1 calc PR B 2
H23E H 0.3222 1.0797 0.3985 0.072 Uiso 0.10 1 calc PR B 2
H23F H 0.4089 1.0708 0.4636 0.072 Uiso 0.10 1 calc PR B 2
C24B C 0.3738(15) 0.903(2) 0.5424(14) 0.067(6) Uiso 0.10 1 d P B 2
H24D H 0.3512 0.9483 0.5699 0.100 Uiso 0.10 1 calc PR B 2
H24E H 0.4307 0.9125 0.5635 0.100 Uiso 0.10 1 calc PR B 2
H24F H 0.3617 0.8282 0.5480 0.100 Uiso 0.10 1 calc PR B 2

loop_
_atom_site_aniso_label
_atom_site_aniso_U_11
_atom_site_aniso_U_22
_atom_site_aniso_U_33
_atom_site_aniso_U_23
_atom_site_aniso_U_13
_atom_site_aniso_U_12
O1 0.0524(8) 0.0313(6) 0.0348(6) -0.0042(5) 0.0244(6) -0.0017(5)
O2 0.0440(7) 0.0332(6) 0.0355(6) 0.0068(5) 0.0162(5) -0.0006(5)
O3 0.0438(7) 0.0412(7) 0.0461(7) 0.0041(6) 0.0217(6) 0.0067(6)
O4 0.0370(6) 0.0355(6) 0.0323(6) 0.0057(5) 0.0066(5) -0.0033(5)
O5 0.0593(9) 0.0514(8) 0.0348(7) -0.0031(6) 0.0229(7) 0.0007(7)
O6 0.0703(9) 0.0378(7) 0.0492(8) 0.0032(6) 0.0188(7) 0.0111(7)
O7 0.0603(9) 0.0456(8) 0.0500(8) -0.0006(6) 0.0123(7) -0.0057(7)
O9 0.0406(7) 0.0365(7) 0.0510(8) 0.0095(6) 0.0053(6) 0.0002(5)
N1 0.0286(7) 0.0361(8) 0.0437(9) 0.0133(7) 0.0068(7) -0.0024(6)
N2 0.0531(10) 0.0360(8) 0.0400(9) -0.0057(7) 0.0077(7) 0.0067(7)
N3 0.0483(9) 0.0280(7) 0.0289(7) -0.0032(6) 0.0116(7) 0.0001(7)
C1 0.0336(9) 0.0325(9) 0.0657(13) 0.0005(9) 0.0107(9) -0.0025(8)
C2 0.0392(10) 0.0455(11) 0.0519(11) -0.0139(9) 0.0043(9) -0.0017(8)
C3 0.0513(11) 0.0391(10) 0.0477(11) -0.0155(9) 0.0065(9) 0.0009(9)
C4 0.0588(12) 0.0401(10) 0.0306(9) -0.0098(8) 0.0087(8) 0.0016(9)
C5 0.0513(10) 0.0327(9) 0.0297(8) -0.0013(7) 0.0193(8) 0.0026(8)
C6 0.0519(10) 0.0240(8) 0.0311(8) 0.0006(6) 0.0199(8) -0.0017(7)
C7 0.0559(11) 0.0302(9) 0.0374(9) -0.0007(7) 0.0224(8) 0.0011(8)
C8 0.0532(11) 0.0348(9) 0.0394(10) -0.0001(8) 0.0182(9) -0.0072(8)
C9 0.0653(13) 0.0407(10) 0.0364(10) -0.0101(8) 0.0227(9) -0.0182(9)
C10 0.0645(13) 0.0354(9) 0.0398(10) -0.0104(8) 0.0316(9) -0.0136(9)
C11 0.0563(11) 0.0249(8) 0.0332(9) 0.0005(7) 0.0251(8) -0.0061(7)
C12 0.0663(13) 0.0288(9) 0.0454(10) -0.0053(7) 0.0382(10) -0.0066(8)
C13 0.0613(12) 0.0312(9) 0.0431(10) 0.0070(8) 0.0319(9) 0.0037(8)
C14 0.0386(9) 0.0354(9) 0.0299(8) 0.0006(7) 0.0130(7) 0.0054(7)
C15 0.0549(12) 0.0449(11) 0.0393(10) 0.0132(8) 0.0193(9) 0.0179(9)
C16 0.0442(11) 0.0655(13) 0.0412(10) 0.0102(10) 0.0091(9) 0.0244(10)
C17 0.0348(10) 0.0571(12) 0.0433(10) -0.0026(9) 0.0097(8) 0.0108(9)
C18 0.0342(9) 0.0432(10) 0.0432(10) 0.0035(8) 0.0128(8) 0.0039(8)
C19 0.0347(9) 0.0377(9) 0.0323(9) 0.0051(7) 0.0102(7) 0.0046(7)
C20 0.0324(9) 0.0443(10) 0.0366(9) 0.0132(8) 0.0101(7) -0.0001(7)
C21 0.0514(12) 0.0505(12) 0.0485(11) -0.0032(9) 0.0154(9) -0.0087(9)
C22A 0.0574(16) 0.0690(18) 0.085(2) 0.0038(15) 0.0167(14) 0.0029(14)
C23A 0.0524(15) 0.092(2) 0.0700(17) 0.0081(15) 0.0228(13) -0.0168(14)
C24A 0.0582(16) 0.094(2) 0.0703(18) -0.0229(16) 0.0112(14) -0.0187(15)
C25 0.0322(10) 0.0797(16) 0.0581(13) -0.0102(12) 0.0059(9) 0.0083(10)
C26 0.0378(12) 0.124(2) 0.0712(16) -0.0282(16) 0.0142(11) 0.0084(13)
C27 0.0389(13) 0.098(2) 0.142(3) 0.006(2) 0.0129(15) -0.0172(14)
C28 0.0479(13) 0.146(3) 0.0637(16) -0.0366(17) 0.0062(12) 0.0019(16)
C29 0.0336(8) 0.0265(8) 0.0309(8) 0.0025(6) 0.0131(7) -0.0057(6)
C30 0.0398(9) 0.0314(8) 0.0333(9) 0.0009(7) 0.0149(7) -0.0062(7)
C31 0.0418(10) 0.0498(11) 0.0351(9) -0.0027(8) 0.0049(8) -0.0119(9)
C32 0.0299(9) 0.0568(12) 0.0563(12) 0.0015(10) 0.0061(9) -0.0037(9)
C33 0.0369(10) 0.0538(12) 0.0541(12) -0.0026(9) 0.0204(9) 0.0037(9)
C34 0.0382(9) 0.0386(9) 0.0349(9) -0.0030(7) 0.0133(7) -0.0023(7)
C35 0.0353(9) 0.0257(8) 0.0333(9) 0.0081(7) 0.0140(7) -0.0029(7)
C36 0.0583(12) 0.0455(11) 0.0303(9) -0.0066(8) 0.0146(8) 0.0052(9)
C37 0.0650(15) 0.0714(15) 0.0492(12) -0.0060(11) 0.0232(11) -0.0029(12)
C38 0.0653(17) 0.121(3) 0.0705(17) -0.0148(18) 0.0294(14) -0.0176(17)
C39 0.0639(17) 0.130(3) 0.0750(19) -0.017(2) 0.0215(15) 0.0178(19)
C40 0.086(2) 0.089(2) 0.0660(17) -0.0041(15) 0.0144(15) 0.0377(17)
C41 0.0701(15) 0.0631(14) 0.0440(11) -0.0031(10) 0.0118(11) 0.0200(12)
C42 0.0584(12) 0.0378(10) 0.0270(8) -0.0054(7) 0.0115(8) 0.0028(9)

loop_
_atom_type_symbol
_atom_type_description
_atom_type_scat_dispersion_real
_atom_type_scat_dispersion_imag
_atom_type_scat_source
C C 0.0033 0.0016 'International Tables Vol C Tables 4.2.6.8 and 6.1.1.4'
H H 0.0000 0.0000 'International Tables Vol C Tables 4.2.6.8 and 6.1.1.4'
N N 0.0061 0.0033 'International Tables Vol C Tables 4.2.6.8 and 6.1.1.4'
O O 0.0106 0.0060 'International Tables Vol C Tables 4.2.6.8 and 6.1.1.4'

loop_
_geom_angle_atom_site_label_1
_geom_angle_atom_site_label_2
_geom_angle_atom_site_label_3
_geom_angle
_geom_angle_site_symmetry_1
_geom_angle_site_symmetry_3
_geom_angle_publ_flag
C11 O1 C12 116.66(13) . . ?
C14 O2 C13 118.42(13) . . ?
C30 O5 H5O 104.9(16) . . ?
C37 O8A H8OA 109.5 . . ?
H9OA O9 H9OB 101.1 . . ?
C1 N1 C20 116.81(14) . . ?
C1 N1 H1NA 107.1(12) . . ?
C20 N1 H1NA 112.6(12) . . ?
C1 N1 H1NB 107.7(13) . . ?
C20 N1 H1NB 105.5(12) . . ?
H1NA N1 H1NB 106.7(17) . . ?
C3 N2 C2 112.66(16) . . ?
C3 N2 H2NA 103.1(15) . . ?
C2 N2 H2NA 114.4(15) . . ?
C4 N3 C5 112.81(14) . . ?
C4 N3 H3NA 107.3(12) . . ?
C5 N3 H3NA 106.6(12) . . ?
C4 N3 H3NB 109.8(14) . . ?
C5 N3 H3NB 110.9(14) . . ?
H3NA N3 H3NB 109.3(19) . . ?
N1 C1 C2 113.57(15) . . ?
N1 C1 H1A 108.9 . . ?
C2 C1 H1A 108.9 . . ?
N1 C1 H1B 108.9 . . ?
C2 C1 H1B 108.9 . . ?
H1A C1 H1B 107.7 . . ?
N2 C2 C1 112.73(16) . . ?
N2 C2 H2A 109.0 . . ?
C1 C2 H2A 109.0 . . ?
N2 C2 H2B 109.0 . . ?
C1 C2 H2B 109.0 . . ?
H2A C2 H2B 107.8 . . ?
N2 C3 C4 111.84(16) . . ?
N2 C3 H3A 109.2 . . ?
C4 C3 H3A 109.2 . . ?
N2 C3 H3B 109.2 . . ?
C4 C3 H3B 109.2 . . ?
H3A C3 H3B 107.9 . . ?
N3 C4 C3 111.36(15) . . ?
N3 C4 H4A 109.4 . . ?
C3 C4 H4A 109.4 . . ?
N3 C4 H4B 109.4 . . ?
C3 C4 H4B 109.4 . . ?
H4A C4 H4B 108.0 . . ?
N3 C5 C6 112.31(13) . . ?
N3 C5 H5A 109.1 . . ?
C6 C5 H5A 109.1 . . ?
N3 C5 H5B 109.1 . . ?
C6 C5 H5B 109.1 . . ?
H5A C5 H5B 107.9 . . ?
C7 C6 C11 119.42(16) . . ?
C7 C6 C5 121.56(15) . . ?
C11 C6 C5 118.80(16) . . ?
C6 C7 C8 122.33(17) . . ?
C6 C7 H7 118.8 . . ?
C8 C7 H7 118.8 . . ?
C9 C8 C7 116.21(18) . . ?
C9 C8 C21 122.90(17) . . ?
C7 C8 C21 120.86(17) . . ?
C10 C9 C8 122.71(17) . . ?
C10 C9 H9 118.6 . . ?
C8 C9 H9 118.6 . . ?
C11 C10 C9 119.54(17) . . ?
C11 C10 H10 120.2 . . ?
C9 C10 H10 120.2 . . ?
O1 C11 C10 125.17(16) . . ?
O1 C11 C6 115.02(15) . . ?
C10 C11 C6 119.77(18) . . ?
O1 C12 C13 109.68(15) . . ?
O1 C12 H12A 109.7 . . ?
C13 C12 H12A 109.7 . . ?
O1 C12 H12B 109.7 . . ?
C13 C12 H12B 109.7 . . ?
H12A C12 H12B 108.2 . . ?
O2 C13 C12 107.40(14) . . ?
O2 C13 H13A 110.2 . . ?
C12 C13 H13A 110.2 . . ?
O2 C13 H13B 110.2 . . ?
C12 C13 H13B 110.2 . . ?
H13A C13 H13B 108.5 . . ?
O2 C14 C15 125.40(16) . . ?
O2 C14 C19 114.71(14) . . ?
C15 C14 C19 119.87(17) . . ?
C16 C15 C14 118.72(18) . . ?
C16 C15 H15 120.6 . . ?
C14 C15 H15 120.6 . . ?
C15 C16 C17 123.46(17) . . ?
C15 C16 H16 118.3 . . ?
C17 C16 H16 118.3 . . ?
C16 C17 C18 116.20(18) . . ?
C16 C17 C25 121.75(18) . . ?
C18 C17 C25 122.1(2) . . ?
C19 C18 C17 122.09(18) . . ?
C19 C18 H18 119.0 . . ?
C17 C18 H18 119.0 . . ?
C18 C19 C14 119.59(15) . . ?
C18 C19 C20 121.13(16) . . ?
C14 C19 C20 119.15(15) . . ?
N1 C20 C19 113.47(15) . . ?
N1 C20 H20A 108.9 . . ?
C19 C20 H20A 108.9 . . ?
N1 C20 H20B 108.9 . . ?
C19 C20 H20B 108.9 . . ?
H20A C20 H20B 107.7 . . ?
C22B C21 C24B 119.4(14) . . ?
C22B C21 C8 112.2(10) . . ?
C24B C21 C8 103.7(10) . . ?
C22B C21 C23A 53.8(10) . . ?
C24B C21 C23A 145.3(10) . . ?
C8 C21 C23A 110.13(18) . . ?
C22B C21 C24A 135.0(10) . . ?
C24B C21 C24A 48.9(10) . . ?
C8 C21 C24A 112.71(19) . . ?
C23A C21 C24A 108.2(2) . . ?
C22B C21 C22A 56.6(10) . . ?
C24B C21 C22A 65.8(10) . . ?
C8 C21 C22A 110.72(18) . . ?
C23A C21 C22A 107.9(2) . . ?
C24A C21 C22A 107.0(2) . . ?
C22B C21 C23B 108.4(12) . . ?
C24B C21 C23B 109.3(13) . . ?
C8 C21 C23B 102.5(7) . . ?
C23A C21 C23B 56.0(7) . . ?
C24A C21 C23B 60.4(7) . . ?
C22A C21 C23B 146.7(7) . . ?
C21 C22A H22A 109.5 . . ?
C21 C22A H22B 109.5 . . ?
C21 C22A H22C 109.5 . . ?
C21 C23A H23A 109.5 . . ?
C21 C23A H23B 109.5 . . ?
C21 C23A H23C 109.5 . . ?
C21 C24A H24A 109.5 . . ?
C21 C24A H24B 109.5 . . ?
C21 C24A H24C 109.5 . . ?
C26 C25 C28 109.3(2) . . ?
C26 C25 C27 108.7(2) . . ?
C28 C25 C27 108.4(2) . . ?
C26 C25 C17 109.17(19) . . ?
C28 C25 C17 109.6(2) . . ?
C27 C25 C17 111.68(18) . . ?
C25 C26 H26A 109.5 . . ?
C25 C26 H26B 109.5 . . ?
H26A C26 H26B 109.5 . . ?
C25 C26 H26C 109.5 . . ?
H26A C26 H26C 109.5 . . ?
H26B C26 H26C 109.5 . . ?
C25 C27 H27A 109.5 . . ?
C25 C27 H27B 109.5 . . ?
H27A C27 H27B 109.5 . . ?
C25 C27 H27C 109.5 . . ?
H27A C27 H27C 109.5 . . ?
H27B C27 H27C 109.5 . . ?
C25 C28 H28A 109.5 . . ?
C25 C28 H28B 109.5 . . ?
H28A C28 H28B 109.5 . . ?
C25 C28 H28C 109.5 . . ?
H28A C28 H28C 109.5 . . ?
H28B C28 H28C 109.5 . . ?
C34 C29 C30 118.67(15) . . ?
C34 C29 C35 121.47(15) . . ?
C30 C29 C35 119.83(15) . . ?
O5 C30 C31 119.49(16) . . ?
O5 C30 C29 120.72(16) . . ?
C31 C30 C29 119.80(16) . . ?
C32 C31 C30 120.17(17) . . ?
C32 C31 H31 119.9 . . ?
C30 C31 H31 119.9 . . ?
C31 C32 C33 120.84(18) . . ?
C31 C32 H32 119.6 . . ?
C33 C32 H32 119.6 . . ?
C32 C33 C34 119.13(18) . . ?
C32 C33 H33 120.4 . . ?
C34 C33 H33 120.4 . . ?
C33 C34 C29 121.37(17) . . ?
C33 C34 H34 119.3 . . ?
C29 C34 H34 119.3 . . ?
O4 C35 O3 123.54(16) . . ?
O4 C35 C29 118.52(15) . . ?
O3 C35 C29 117.94(15) . . ?
C41 C36 C37 117.1(2) . . ?
C41 C36 C42 121.2(2) . . ?
C37 C36 C42 121.74(18) . . ?
O8A C37 C38 116.2(2) . . ?
O8A C37 C36 122.4(2) . . ?
C38 C37 C36 121.3(2) . . ?
C39 C38 C37 120.4(3) . . ?
C39 C38 H38 119.8 . . ?
C37 C38 H38 119.8 . . ?
C38 C39 C40 119.9(3) . . ?
C38 C39 H39 120.0 . . ?
C40 C39 H39 120.0 . . ?
C39 C40 C41 119.9(3) . . ?
C39 C40 H40 120.0 . . ?
C41 C40 H40 120.0 . . ?
O8B C41 C40 116.8(3) . . ?
O8B C41 C36 121.1(3) . . ?
C40 C41 C36 121.4(3) . . ?
O7 C42 O6 124.53(19) . . ?
O7 C42 C36 118.35(17) . . ?
O6 C42 C36 117.11(18) . . ?
C41 O8B H8OB 109.5 . . ?
C21 C22B H22D 109.5 . . ?
C21 C22B H22E 109.5 . . ?
H22D C22B H22E 109.5 . . ?
C21 C22B H22F 109.5 . . ?
H22D C22B H22F 109.5 . . ?
H22E C22B H22F 109.5 . . ?
C21 C23B H23D 109.5 . . ?
C21 C23B H23E 109.5 . . ?
H23D C23B H23E 109.5 . . ?
C21 C23B H23F 109.5 . . ?
H23D C23B H23F 109.5 . . ?
H23E C23B H23F 109.5 . . ?
C21 C24B H24D 109.5 . . ?
C21 C24B H24E 109.5 . . ?
H24D C24B H24E 109.5 . . ?
C21 C24B H24F 109.5 . . ?
H24D C24B H24F 109.5 . . ?
H24E C24B H24F 109.5 . . ?

loop_
_geom_bond_atom_site_label_1
_geom_bond_atom_site_label_2
_geom_bond_distance
_geom_bond_site_symmetry_2
_geom_bond_publ_flag
O1 C11 1.378(2) . ?
O1 C12 1.443(2) . ?
O2 C14 1.377(2) . ?
O2 C13 1.437(2) . ?
O3 C35 1.275(2) . ?
O4 C35 1.262(2) . ?
O5 C30 1.358(2) . ?
O5 H5O 1.01(3) . ?
O6 C42 1.269(2) . ?
O7 C42 1.257(2) . ?
O8A C37 1.3301(18) . ?
O8A H8OA 0.8400 . ?
O9 H9OA 0.8810 . ?
O9 H9OB 0.8500 . ?
N1 C1 1.499(2) . ?
N1 C20 1.502(2) . ?
N1 H1NA 0.88(2) . ?
N1 H1NB 0.98(2) . ?
N2 C3 1.464(3) . ?
N2 C2 1.471(3) . ?
N2 H2NA 1.00(3) . ?
N3 C4 1.496(2) . ?
N3 C5 1.498(2) . ?
N3 H3NA 1.01(2) . ?
N3 H3NB 0.90(2) . ?
C1 C2 1.514(3) . ?
C1 H1A 0.9900 . ?
C1 H1B 0.9900 . ?
C2 H2A 0.9900 . ?
C2 H2B 0.9900 . ?
C3 C4 1.509(3) . ?
C3 H3A 0.9900 . ?
C3 H3B 0.9900 . ?
C4 H4A 0.9900 . ?
C4 H4B 0.9900 . ?
C5 C6 1.502(2) . ?
C5 H5A 0.9900 . ?
C5 H5B 0.9900 . ?
C6 C7 1.388(3) . ?
C6 C11 1.403(2) . ?
C7 C8 1.410(3) . ?
C7 H7 0.9500 . ?
C8 C9 1.395(3) . ?
C8 C21 1.536(3) . ?
C9 C10 1.395(3) . ?
C9 H9 0.9500 . ?
C10 C11 1.385(2) . ?
C10 H10 0.9500 . ?
C12 C13 1.499(3) . ?
C12 H12A 0.9900 . ?
C12 H12B 0.9900 . ?
C13 H13A 0.9900 . ?
C13 H13B 0.9900 . ?
C14 C15 1.391(2) . ?
C14 C19 1.399(2) . ?
C15 C16 1.390(3) . ?
C15 H15 0.9500 . ?
C16 C17 1.394(3) . ?
C16 H16 0.9500 . ?
C17 C18 1.399(3) . ?
C17 C25 1.541(3) . ?
C18 C19 1.393(3) . ?
C18 H18 0.9500 . ?
C19 C20 1.506(2) . ?
C20 H20A 0.9900 . ?
C20 H20B 0.9900 . ?
C21 C22B 1.43(2) . ?
C21 C24B 1.49(2) . ?
C21 C23A 1.543(3) . ?
C21 C24A 1.544(3) . ?
C21 C22A 1.552(3) . ?
C21 C23B 1.62(2) . ?
C22A H22A 0.9800 . ?
C22A H22B 0.9800 . ?
C22A H22C 0.9800 . ?
C23A H23A 0.9800 . ?
C23A H23B 0.9800 . ?
C23A H23C 0.9800 . ?
C24A H24A 0.9800 . ?
C24A H24B 0.9800 . ?
C24A H24C 0.9800 . ?
C25 C26 1.536(3) . ?
C25 C28 1.537(3) . ?
C25 C27 1.540(4) . ?
C26 H26A 0.9800 . ?
C26 H26B 0.9800 . ?
C26 H26C 0.9800 . ?
C27 H27A 0.9800 . ?
C27 H27B 0.9800 . ?
C27 H27C 0.9800 . ?
C28 H28A 0.9800 . ?
C28 H28B 0.9800 . ?
C28 H28C 0.9800 . ?
C29 C34 1.398(2) . ?
C29 C30 1.406(2) . ?
C29 C35 1.504(2) . ?
C30 C31 1.398(3) . ?
C31 C32 1.383(3) . ?
C31 H31 0.9500 . ?
C32 C33 1.386(3) . ?
C32 H32 0.9500 . ?
C33 C34 1.389(3) . ?
C33 H33 0.9500 . ?
C34 H34 0.9500 . ?
C36 C41 1.392(3) . ?
C36 C37 1.401(3) . ?
C36 C42 1.506(3) . ?
C37 C38 1.390(4) . ?
C38 C39 1.360(5) . ?
C38 H38 0.9500 . ?
C39 C40 1.384(5) . ?
C39 H39 0.9500 . ?
C40 C41 1.390(4) . ?
C40 H40 0.9500 . ?
C41 O8B 1.325(2) . ?
O8B H8OB 0.8400 . ?
C22B H22D 0.9800 . ?
C22B H22E 0.9800 . ?
C22B H22F 0.9800 . ?
C23B H23D 0.9800 . ?
C23B H23E 0.9800 . ?
C23B H23F 0.9800 . ?
C24B H24D 0.9800 . ?
C24B H24E 0.9800 . ?
C24B H24F 0.9800 . ?

loop_
_geom_hbond_atom_site_label_D
_geom_hbond_atom_site_label_H
_geom_hbond_atom_site_label_A
_geom_hbond_distance_DH
_geom_hbond_distance_HA
_geom_hbond_distance_DA
_geom_hbond_angle_DHA
_geom_hbond_site_symmetry_A
O5 H5O O3 1.01(3) 1.55(3) 2.491(2) 153(3) .
O8A H8OA O6 0.84 1.84 2.581(3) 146.1 .
O8B H8OB O7 0.84 1.85 2.565(6) 142.1 .
O9 H9OA O4 0.88 1.89 2.751(2) 163.6 .
O9 H9OB O7 0.85 1.93 2.773(2) 174.7 .
N1 H1NA O4 0.88(2) 2.169(19) 2.846(2) 133.2(16) .
N1 H1NA O2 0.88(2) 2.520(19) 2.990(2) 114.0(14) .
N1 H1NB O9 0.98(2) 1.83(2) 2.782(2) 161.6(18) 3_566
N2 H2NA O8B 1.00(3) 2.50(3) 3.347(6) 143(2) 2
N3 H3NA O6 1.01(2) 1.77(2) 2.737(2) 160.2(19) .
N3 H3NB O4 0.90(2) 2.10(2) 2.810(2) 134.4(19) .
N3 H3NB O1 0.90(2) 2.39(2) 2.933(2) 119.0(17) .
N3 H3NB N2 0.90(2) 2.56(2) 2.972(3) 108.6(16) .

loop_
_geom_torsion_atom_site_label_1
_geom_torsion_atom_site_label_2
_geom_torsion_atom_site_label_3
_geom_torsion_atom_site_label_4
_geom_torsion
_geom_torsion_site_symmetry_1
_geom_torsion_site_symmetry_2
_geom_torsion_site_symmetry_3
_geom_torsion_site_symmetry_4
_geom_torsion_publ_flag
C20 N1 C1 C2 84.0(2) . . . . ?
C3 N2 C2 C1 90.93(19) . . . . ?
N1 C1 C2 N2 53.7(2) . . . . ?
C2 N2 C3 C4 -179.76(15) . . . . ?
C5 N3 C4 C3 -161.66(15) . . . . ?
N2 C3 C4 N3 63.3(2) . . . . ?
C4 N3 C5 C6 167.08(15) . . . . ?
N3 C5 C6 C7 117.17(18) . . . . ?
N3 C5 C6 C11 -68.24(19) . . . . ?
C11 C6 C7 C8 -0.6(2) . . . . ?
C5 C6 C7 C8 173.96(16) . . . . ?
C6 C7 C8 C9 1.4(3) . . . . ?
C6 C7 C8 C21 -177.02(17) . . . . ?
C7 C8 C9 C10 -0.8(3) . . . . ?
C21 C8 C9 C10 177.57(18) . . . . ?
C8 C9 C10 C11 -0.6(3) . . . . ?
C12 O1 C11 C10 -1.8(2) . . . . ?
C12 O1 C11 C6 -179.74(13) . . . . ?
C9 C10 C11 O1 -176.43(16) . . . . ?
C9 C10 C11 C6 1.4(3) . . . . ?
C7 C6 C11 O1 177.21(14) . . . . ?
C5 C6 C11 O1 2.5(2) . . . . ?
C7 C6 C11 C10 -0.9(2) . . . . ?
C5 C6 C11 C10 -175.57(15) . . . . ?
C11 O1 C12 C13 -179.56(13) . . . . ?
C14 O2 C13 C12 176.37(13) . . . . ?
O1 C12 C13 O2 90.84(16) . . . . ?
C13 O2 C14 C15 3.5(2) . . . . ?
C13 O2 C14 C19 -178.05(14) . . . . ?
O2 C14 C15 C16 175.90(17) . . . . ?
C19 C14 C15 C16 -2.4(3) . . . . ?
C14 C15 C16 C17 0.7(3) . . . . ?
C15 C16 C17 C18 1.6(3) . . . . ?
C15 C16 C17 C25 -178.28(19) . . . . ?
C16 C17 C18 C19 -2.2(3) . . . . ?
C25 C17 C18 C19 177.64(18) . . . . ?
C17 C18 C19 C14 0.6(3) . . . . ?
C17 C18 C19 C20 -175.29(17) . . . . ?
O2 C14 C19 C18 -176.69(15) . . . . ?
C15 C14 C19 C18 1.8(3) . . . . ?
O2 C14 C19 C20 -0.7(2) . . . . ?
C15 C14 C19 C20 177.77(16) . . . . ?
C1 N1 C20 C19 -55.0(2) . . . . ?
C18 C19 C20 N1 107.26(19) . . . . ?
C14 C19 C20 N1 -68.6(2) . . . . ?
C9 C8 C21 C22B -176.3(11) . . . . ?
C7 C8 C21 C22B 2.0(11) . . . . ?
C9 C8 C21 C24B 53.5(11) . . . . ?
C7 C8 C21 C24B -128.2(11) . . . . ?
C9 C8 C21 C23A -118.3(2) . . . . ?
C7 C8 C21 C23A 60.0(3) . . . . ?
C9 C8 C21 C24A 2.6(3) . . . . ?
C7 C8 C21 C24A -179.1(2) . . . . ?
C9 C8 C21 C22A 122.4(2) . . . . ?
C7 C8 C21 C22A -59.3(3) . . . . ?
C9 C8 C21 C23B -60.3(8) . . . . ?
C7 C8 C21 C23B 118.0(8) . . . . ?
C16 C17 C25 C26 -74.2(3) . . . . ?
C18 C17 C25 C26 106.0(2) . . . . ?
C16 C17 C25 C28 45.5(3) . . . . ?
C18 C17 C25 C28 -134.3(2) . . . . ?
C16 C17 C25 C27 165.6(2) . . . . ?
C18 C17 C25 C27 -14.2(3) . . . . ?
C34 C29 C30 O5 179.17(15) . . . . ?
C35 C29 C30 O5 -3.0(2) . . . . ?
C34 C29 C30 C31 -1.4(2) . . . . ?
C35 C29 C30 C31 176.43(15) . . . . ?
O5 C30 C31 C32 179.70(17) . . . . ?
C29 C30 C31 C32 0.3(3) . . . . ?
C30 C31 C32 C33 0.9(3) . . . . ?
C31 C32 C33 C34 -0.8(3) . . . . ?
C32 C33 C34 C29 -0.4(3) . . . . ?
C30 C29 C34 C33 1.5(2) . . . . ?
C35 C29 C34 C33 -176.32(16) . . . . ?
C34 C29 C35 O4 5.6(2) . . . . ?
C30 C29 C35 O4 -172.16(14) . . . . ?
C34 C29 C35 O3 -175.57(15) . . . . ?
C30 C29 C35 O3 6.7(2) . . . . ?
C41 C36 C37 O8A 173.0(2) . . . . ?
C42 C36 C37 O8A -8.5(3) . . . . ?
C41 C36 C37 C38 -2.0(3) . . . . ?
C42 C36 C37 C38 176.4(2) . . . . ?
O8A C37 C38 C39 -173.8(3) . . . . ?
C36 C37 C38 C39 1.5(4) . . . . ?
C37 C38 C39 C40 0.0(4) . . . . ?
C38 C39 C40 C41 -1.0(4) . . . . ?
C39 C40 C41 O8B 170.9(4) . . . . ?
C39 C40 C41 C36 0.4(4) . . . . ?
C37 C36 C41 O8B -169.0(4) . . . . ?
C42 C36 C41 O8B 12.5(4) . . . . ?
C37 C36 C41 C40 1.0(3) . . . . ?
C42 C36 C41 C40 -177.4(2) . . . . ?
C41 C36 C42 O7 -0.2(3) . . . . ?
C37 C36 C42 O7 -178.55(17) . . . . ?
C41 C36 C42 O6 178.64(18) . . . . ?
C37 C36 C42 O6 0.2(3) . . . . ?
